data_2226673
loop_
_publ_author_name
'Hao, Lujiang'
'Chen, Jiangkui'
'Zhang, Xiaofei'

_publ_section_title
;
 3-Methyl-4<i>H</i>-chromen-4-one
;
_journal_coeditor_code SJ5009
_journal_issue 7
_journal_name_full 'Acta Crystallographica Section E'
_journal_page_first o1564
_journal_paper_doi 10.1107/S1600536810020453
_journal_volume 66
_journal_year 2010
_chemical_formula_iupac 'C10 H8 O2'
_chemical_formula_moiety 'C10 H8 O2'
_chemical_formula_sum 'C10 H8 O2'
_chemical_formula_weight 160.16
_chemical_name_systematic
;
3-Methyl-4<i>H</i>-chromen-4-one
;
_space_group_IT_number 2
_symmetry_cell_setting triclinic
_symmetry_space_group_name_Hall '-P 1'
_symmetry_space_group_name_H-M 'P -1'
_atom_sites_solution_hydrogens geom
_atom_sites_solution_primary direct
_atom_sites_solution_secondary difmap
_audit_creation_method SHELXL-97
_cell_angle_alpha 75.137(2)
_cell_angle_beta 78.169(2)
_cell_angle_gamma 80.895(2)
_cell_formula_units_Z 2
_cell_length_a 6.5284(13)
_cell_length_b 7.2210(14)
_cell_length_c 8.9834(18)
_cell_measurement_reflns_used 1573
_cell_measurement_temperature 296(2)
_cell_measurement_theta_max 28.35
_cell_measurement_theta_min 2.38
_cell_volume 398.12(14)
_computing_cell_refinement 'SAINT-Plus (Bruker, 2001)'
_computing_data_collection 'APEX2 (Bruker, 2004)'
_computing_data_reduction 'SAINT-Plus (Bruker, 2001)'
_computing_molecular_graphics 'SHELXTL (Sheldrick, 2008)'
_computing_publication_material 'SHELXTL (Sheldrick, 2008)'
_computing_structure_refinement 'SHELXL97 (Sheldrick, 2008)'
_computing_structure_solution 'SHELXS97 (Sheldrick, 2008)'
_diffrn_ambient_temperature 296(2)
_diffrn_measured_fraction_theta_full 0.991
_diffrn_measured_fraction_theta_max 0.991
_diffrn_measurement_device_type 'Bruker APEXII CCD'
_diffrn_measurement_method '\f and \w scans'
_diffrn_radiation_monochromator graphite
_diffrn_radiation_source 'fine-focus sealed tube'
_diffrn_radiation_type MoK\a
_diffrn_radiation_wavelength 0.71073
_diffrn_reflns_av_R_equivalents 0.0138
_diffrn_reflns_av_sigmaI/netI 0.0192
_diffrn_reflns_limit_h_max 7
_diffrn_reflns_limit_h_min -7
_diffrn_reflns_limit_k_max 8
_diffrn_reflns_limit_k_min -8
_diffrn_reflns_limit_l_max 10
_diffrn_reflns_limit_l_min -10
_diffrn_reflns_number 2771
_diffrn_reflns_theta_full 24.99
_diffrn_reflns_theta_max 24.99
_diffrn_reflns_theta_min 2.38
_diffrn_standards_number 0
_exptl_absorpt_coefficient_mu 0.093
_exptl_absorpt_correction_T_max 0.9926
_exptl_absorpt_correction_T_min 0.9889
_exptl_absorpt_correction_type multi-scan
_exptl_absorpt_process_details '(SADABS; Bruker, 2001)'
_exptl_crystal_colour colorless
_exptl_crystal_density_diffrn 1.336
_exptl_crystal_density_method 'not measured'
_exptl_crystal_description block
_exptl_crystal_F_000 168
_exptl_crystal_size_max 0.12
_exptl_crystal_size_mid 0.10
_exptl_crystal_size_min 0.08
_refine_diff_density_max 0.183
_refine_diff_density_min -0.135
_refine_ls_extinction_coef 0.032(10)
_refine_ls_extinction_expression Fc^*^=kFc[1+0.001xFc^2^\l^3^/sin(2\q)]^-1/4^
_refine_ls_extinction_method 'SHELXL97 (Sheldrick, 2008)'
_refine_ls_goodness_of_fit_ref 1.003
_refine_ls_hydrogen_treatment constr
_refine_ls_matrix_type full
_refine_ls_number_parameters 111
_refine_ls_number_reflns 1394
_refine_ls_number_restraints 0
_refine_ls_restrained_S_all 1.003
_refine_ls_R_factor_all 0.0474
_refine_ls_R_factor_gt 0.0394
_refine_ls_shift/su_max_lt 0.001
_refine_ls_shift/su_mean 0.001
_refine_ls_structure_factor_coef Fsqd
_refine_ls_weighting_details 'calc w=1/[\s^2^(Fo^2^)+(0.0650P)^2^+0.0670P] where P=(Fo^2^+2Fc^2^)/3'
_refine_ls_weighting_scheme calc
_refine_ls_wR_factor_gt 0.1077
_refine_ls_wR_factor_ref 0.1163
_reflns_number_gt 1143
_reflns_number_total 1394
_reflns_threshold_expression I>2\s(I)
_cod_data_source_file sj5009.cif
_cod_data_source_block I
_cod_database_code 2226673
_cod_database_fobs_code 2226673

loop_
_symmetry_equiv_pos_as_xyz
'x, y, z'
'-x, -y, -z'

loop_
_atom_site_type_symbol
_atom_site_label
_atom_site_fract_x
_atom_site_fract_y
_atom_site_fract_z
_atom_site_U_iso_or_equiv
_atom_site_adp_type
_atom_site_calc_flag
_atom_site_refinement_flags
_atom_site_occupancy
_atom_site_disorder_assembly
_atom_site_disorder_group
C C1 0.5883(2) 0.71757(18) 1.05339(16) 0.0417(3) Uani d . 1 . .
C C2 0.4277(2) 0.76708(17) 0.96592(15) 0.0390(3) Uani d . 1 . .
C C3 0.4728(2) 0.76636(18) 0.79936(15) 0.0427(4) Uani d . 1 . .
C C4 0.6928(2) 0.71855(19) 0.73797(16) 0.0455(4) Uani d . 1 . .
C C5 0.8332(2) 0.6710(2) 0.83389(17) 0.0503(4) Uani d . 1 . .
H H5 0.9726 0.6398 0.7905 0.060 Uiso calc R 1 . .
C C6 0.7581(3) 0.7246(3) 0.56727(18) 0.0700(5) Uani d . 1 . .
H H6A 0.9074 0.6903 0.5445 0.105 Uiso calc R 1 . .
H H6B 0.7222 0.8524 0.5078 0.105 Uiso calc R 1 . .
H H6C 0.6864 0.6350 0.5400 0.105 Uiso calc R 1 . .
C C7 0.2263(2) 0.8210(2) 1.04176(18) 0.0506(4) Uani d . 1 . .
H H7 0.1150 0.8533 0.9864 0.061 Uiso calc R 1 . .
C C8 0.1897(3) 0.8271(2) 1.19601(19) 0.0602(4) Uani d . 1 . .
H H8 0.0549 0.8646 1.2443 0.072 Uiso calc R 1 . .
C C9 0.3541(3) 0.7771(2) 1.28035(18) 0.0607(5) Uani d . 1 . .
H H9 0.3291 0.7818 1.3851 0.073 Uiso calc R 1 . .
C C10 0.5524(3) 0.7212(2) 1.21027(17) 0.0554(4) Uani d . 1 . .
H H10 0.6621 0.6859 1.2671 0.066 Uiso calc R 1 . .
O O1 0.33452(17) 0.80490(17) 0.71782(12) 0.0648(4) Uani d . 1 . .
O O2 0.79069(14) 0.66418(15) 0.98916(11) 0.0522(3) Uani d . 1 . .

loop_
_atom_site_aniso_label
_atom_site_aniso_U_11
_atom_site_aniso_U_22
_atom_site_aniso_U_33
_atom_site_aniso_U_12
_atom_site_aniso_U_13
_atom_site_aniso_U_23
C1 0.0424(7) 0.0398(7) 0.0441(7) -0.0053(5) -0.0089(6) -0.0103(5)
C2 0.0379(7) 0.0336(6) 0.0444(7) -0.0056(5) -0.0078(5) -0.0057(5)
C3 0.0444(8) 0.0392(7) 0.0440(7) -0.0064(6) -0.0133(6) -0.0031(5)
C4 0.0487(8) 0.0439(7) 0.0421(7) -0.0055(6) -0.0062(6) -0.0080(6)
C5 0.0397(8) 0.0574(9) 0.0522(8) -0.0016(6) -0.0028(6) -0.0162(7)
C6 0.0782(12) 0.0787(12) 0.0445(9) -0.0009(9) -0.0016(8) -0.0108(8)
C7 0.0418(8) 0.0482(8) 0.0594(9) -0.0046(6) -0.0063(6) -0.0106(6)
C8 0.0552(9) 0.0551(9) 0.0635(10) -0.0085(7) 0.0104(7) -0.0168(7)
C9 0.0803(12) 0.0573(9) 0.0437(8) -0.0141(8) 0.0018(8) -0.0164(7)
C10 0.0673(10) 0.0573(9) 0.0461(8) -0.0084(7) -0.0180(7) -0.0129(7)
O1 0.0559(7) 0.0849(8) 0.0544(7) -0.0039(6) -0.0253(5) -0.0076(5)
O2 0.0403(6) 0.0681(7) 0.0517(6) 0.0017(5) -0.0162(4) -0.0184(5)

loop_
_atom_type_symbol
_atom_type_description
_atom_type_scat_dispersion_real
_atom_type_scat_dispersion_imag
_atom_type_scat_source
C C 0.0033 0.0016 'International Tables Vol C Tables 4.2.6.8 and 6.1.1.4'
H H 0.0000 0.0000 'International Tables Vol C Tables 4.2.6.8 and 6.1.1.4'
O O 0.0106 0.0060 'International Tables Vol C Tables 4.2.6.8 and 6.1.1.4'

loop_
_geom_angle_atom_site_label_1
_geom_angle_atom_site_label_2
_geom_angle_atom_site_label_3
_geom_angle_site_symmetry_1
_geom_angle_site_symmetry_3
_geom_angle
_geom_angle_publ_flag
O2 C1 C2 . . 121.70(12) ?
O2 C1 C10 . . 116.53(12) ?
C2 C1 C10 . . 121.77(14) ?
C1 C2 C7 . . 117.46(13) ?
C1 C2 C3 . . 120.18(13) ?
C7 C2 C3 . . 122.34(13) ?
O1 C3 C4 . . 122.69(13) ?
O1 C3 C2 . . 122.50(13) ?
C4 C3 C2 . . 114.81(11) ?
C5 C4 C3 . . 119.62(13) ?
C5 C4 C6 . . 121.16(14) ?
C3 C4 C6 . . 119.22(13) ?
C4 C5 O2 . . 125.65(13) ?
C4 C5 H5 . . 117.2 ?
O2 C5 H5 . . 117.2 ?
C4 C6 H6A . . 109.5 ?
C4 C6 H6B . . 109.5 ?
H6A C6 H6B . . 109.5 ?
C4 C6 H6C . . 109.5 ?
H6A C6 H6C . . 109.5 ?
H6B C6 H6C . . 109.5 ?
C8 C7 C2 . . 121.23(14) ?
C8 C7 H7 . . 119.4 ?
C2 C7 H7 . . 119.4 ?
C7 C8 C9 . . 119.91(15) ?
C7 C8 H8 . . 120.0 ?
C9 C8 H8 . . 120.0 ?
C10 C9 C8 . . 120.34(14) ?
C10 C9 H9 . . 119.8 ?
C8 C9 H9 . . 119.8 ?
C9 C10 C1 . . 119.28(14) ?
C9 C10 H10 . . 120.4 ?
C1 C10 H10 . . 120.4 ?
C5 O2 C1 . . 117.89(11) ?

loop_
_geom_bond_atom_site_label_1
_geom_bond_atom_site_label_2
_geom_bond_site_symmetry_2
_geom_bond_distance
_geom_bond_publ_flag
C1 O2 . 1.3668(17) ?
C1 C2 . 1.3854(19) ?
C1 C10 . 1.387(2) ?
C2 C7 . 1.3967(19) ?
C2 C3 . 1.4657(19) ?
C3 O1 . 1.2312(16) ?
C3 C4 . 1.450(2) ?
C4 C5 . 1.332(2) ?
C4 C6 . 1.4961(19) ?
C5 O2 . 1.3548(17) ?
C5 H5 . 0.9300 ?
C6 H6A . 0.9600 ?
C6 H6B . 0.9600 ?
C6 H6C . 0.9600 ?
C7 C8 . 1.368(2) ?
C7 H7 . 0.9300 ?
C8 C9 . 1.388(2) ?
C8 H8 . 0.9300 ?
C9 C10 . 1.366(2) ?
C9 H9 . 0.9300 ?
C10 H10 . 0.9300 ?

loop_
_geom_hbond_atom_site_label_D
_geom_hbond_atom_site_label_H
_geom_hbond_atom_site_label_A
_geom_hbond_site_symmetry_A
_geom_hbond_distance_DH
_geom_hbond_distance_HA
_geom_hbond_distance_DA
_geom_hbond_angle_DHA
C5 H5 O1 1_655 0.93 2.70 3.4374(19) 136.8
C7 H7 O2 1_455 0.93 2.69 3.3820(19) 132.0

loop_
_cod_related_entry_id
_cod_related_entry_database
_cod_related_entry_code
1 ChemSpider 59939
